data_1508312
loop_
_publ_author_name
'Zhong, Fangrui'
'Chen, Guo-Ying'
'Han, Xiaoyu'
'Yao, Weijun'
'Lu, Yixin'

_publ_section_title
;
 Asymmetric construction of functionalized bicyclic imides via [3 + 2]
 annulation of MBH carbonates catalyzed by dipeptide-based phosphines.
;
_journal_issue 14
_journal_name_full 'Organic letters'
_journal_page_first 3764
_journal_page_last 3767
_journal_paper_doi 10.1021/ol301647g
_journal_volume 14
_journal_year 2012
_chemical_absolute_configuration ad
_chemical_formula_sum 'C34.5 H29 Cl3 N1.5 O6'
_chemical_formula_weight 666.94
_chemical_name_systematic
; 
 ? 
;
_space_group_IT_number 5
_symmetry_cell_setting monoclinic
_symmetry_space_group_name_Hall 'C 2y'
_symmetry_space_group_name_H-M 'C 1 2 1'
_atom_sites_solution_hydrogens geom
_atom_sites_solution_primary direct
_atom_sites_solution_secondary difmap
_audit_creation_method SHELXL-97
_cell_angle_alpha 90.00
_cell_angle_beta 116.4390(10)
_cell_angle_gamma 90.00
_cell_formula_units_Z 8
_cell_length_a 28.6050(19)
_cell_length_b 16.6826(11)
_cell_length_c 15.5685(10)
_cell_measurement_reflns_used 3525
_cell_measurement_temperature 100(2)
_cell_measurement_theta_max 20.36
_cell_measurement_theta_min 2.30
_cell_volume 6652.3(8)
_computing_cell_refinement 'Bruker SMART'
_computing_data_collection 'Bruker SMART'
_computing_data_reduction 'Bruker SAINT'
_computing_molecular_graphics 'Bruker SHELXTL'
_computing_publication_material 'Bruker SHELXTL'
_computing_structure_refinement 'SHELXL-97 (Sheldrick, 1997)'
_computing_structure_solution 'SHELXS-97 (Sheldrick, 1990)'
_diffrn_ambient_temperature 100(2)
_diffrn_measured_fraction_theta_full 0.999
_diffrn_measured_fraction_theta_max 0.999
_diffrn_measurement_device_type 'CCD area detector'
_diffrn_measurement_method 'phi and omega scans'
_diffrn_radiation_monochromator graphite
_diffrn_radiation_source 'fine-focus sealed tube'
_diffrn_radiation_type MoK\a
_diffrn_radiation_wavelength 0.71073
_diffrn_reflns_av_R_equivalents 0.0379
_diffrn_reflns_av_sigmaI/netI 0.0720
_diffrn_reflns_limit_h_max 19
_diffrn_reflns_limit_h_min -34
_diffrn_reflns_limit_k_max 19
_diffrn_reflns_limit_k_min -19
_diffrn_reflns_limit_l_max 18
_diffrn_reflns_limit_l_min -18
_diffrn_reflns_number 19408
_diffrn_reflns_theta_full 25.00
_diffrn_reflns_theta_max 25.00
_diffrn_reflns_theta_min 2.30
_exptl_absorpt_coefficient_mu 0.321
_exptl_absorpt_correction_T_max 0.9444
_exptl_absorpt_correction_T_min 0.8305
_exptl_absorpt_correction_type multi-scan
_exptl_absorpt_process_details 'Sadabs, (Sheldrick 2008)'
_exptl_crystal_colour Colourless
_exptl_crystal_density_diffrn 1.332
_exptl_crystal_density_meas ?
_exptl_crystal_density_method 'not measured'
_exptl_crystal_description 'Thin Plate'
_exptl_crystal_F_000 2764
_exptl_crystal_size_max 0.60
_exptl_crystal_size_mid 0.50
_exptl_crystal_size_min 0.18
_refine_diff_density_max 1.110
_refine_diff_density_min -0.419
_refine_diff_density_rms 0.091
_refine_ls_abs_structure_details 'Flack H D (1983), Acta Cryst. A39, 876-881'
_refine_ls_abs_structure_Flack 0.02(7)
_refine_ls_extinction_method none
_refine_ls_goodness_of_fit_ref 1.059
_refine_ls_hydrogen_treatment constr
_refine_ls_matrix_type full
_refine_ls_number_parameters 940
_refine_ls_number_reflns 11475
_refine_ls_number_restraints 303
_refine_ls_restrained_S_all 1.055
_refine_ls_R_factor_all 0.0865
_refine_ls_R_factor_gt 0.0730
_refine_ls_shift/su_max 0.003
_refine_ls_shift/su_mean 0.000
_refine_ls_structure_factor_coef Fsqd
_refine_ls_weighting_details 'calc w=1/[\s^2^(Fo^2^)+(0.1162P)^2^+6.0111P] where P=(Fo^2^+2Fc^2^)/3'
_refine_ls_weighting_scheme calc
_refine_ls_wR_factor_gt 0.1901
_refine_ls_wR_factor_ref 0.2006
_reflns_number_gt 9449
_reflns_number_total 11475
_reflns_threshold_expression >2sigma(I)
_cod_data_source_file ol301647g_si_002.cif
_cod_data_source_block c284
_cod_depositor_comments
;
The following automatic conversions were performed:

'_symmetry_cell_setting' value 'Monoclinic' changed to 'monoclinic'
according to /home/saulius/struct/CIF-dictionaries/cif_core.dic
dictionary named 'cif_core.dic' version 2.4.2 from
2011-04-26.

'_exptl_absorpt_correction_type' value 'Multi-scan'
changed to 'multi-scan' according to
/home/saulius/struct/CIF-dictionaries/cif_core.dic dictionary named
'cif_core.dic' version 2.4.2 from 2011-04-26.

Automatic conversion script
Id: cif_fix_values 1891 2012-01-12 08:04:46Z andrius 

 Adding full bibliography for 1508312.cif.

The following automatic conversions were performed:

'_exptl_crystal_density_meas' value 'Not measured' was changed to '?'
- the value is perceived as not measured.

Automatic conversion script
Id: cif_fix_values 3008 2015-01-20 13:52:24Z robertas 
;
_cod_original_sg_symbol_H-M C2
_cod_original_formula_sum 'C34.50 H29 Cl3 N1.50 O6'
_cod_database_code 1508312

loop_
_symmetry_equiv_pos_as_xyz
'x, y, z'
'-x, y, -z'
'x+1/2, y+1/2, z'
'-x+1/2, y+1/2, -z'

loop_
_atom_site_label
_atom_site_type_symbol
_atom_site_fract_x
_atom_site_fract_y
_atom_site_fract_z
_atom_site_U_iso_or_equiv
_atom_site_adp_type
_atom_site_occupancy
_atom_site_symmetry_multiplicity
_atom_site_calc_flag
_atom_site_refinement_flags
_atom_site_disorder_assembly
_atom_site_disorder_group
O3 O -0.0453(5) 0.1355(11) 0.8848(9) 0.040(3) Uani 0.50 1 d PDU A 1
O4 O -0.0089(2) 0.0092(3) 0.9084(6) 0.0386(14) Uani 0.50 1 d PDU A 1
C14 C -0.0076(3) 0.0938(4) 0.9097(9) 0.0348(19) Uani 0.50 1 d PDU A 1
C15 C -0.0595(3) -0.0254(7) 0.8792(7) 0.0390(19) Uani 0.50 1 d PDU A 1
H15A H -0.0794 0.0080 0.9039 0.047 Uiso 0.50 1 calc PR A 1
H15B H -0.0555 -0.0794 0.9080 0.047 Uiso 0.50 1 calc PR A 1
C16 C -0.0904(5) -0.0324(10) 0.7697(7) 0.050(3) Uani 0.50 1 d PDU A 1
H16A H -0.1250 -0.0550 0.7534 0.075 Uiso 0.50 1 calc PR A 1
H16B H -0.0716 -0.0674 0.7452 0.075 Uiso 0.50 1 calc PR A 1
H16C H -0.0944 0.0209 0.7408 0.075 Uiso 0.50 1 calc PR A 1
O3A O -0.0467(5) 0.1369(11) 0.8559(9) 0.037(2) Uani 0.50 1 d PDU A 2
O4A O -0.0134(3) 0.0299(4) 0.8121(6) 0.0447(15) Uani 0.50 1 d PDU A 2
C14A C -0.0095(2) 0.1053(5) 0.8557(8) 0.0385(19) Uani 0.50 1 d PDU A 2
C15A C -0.0656(3) 0.0022(7) 0.7544(8) 0.049(2) Uani 0.50 1 d PDU A 2
H15C H -0.0661 -0.0336 0.7033 0.058 Uiso 0.50 1 calc PR A 2
H15D H -0.0886 0.0485 0.7235 0.058 Uiso 0.50 1 calc PR A 2
C16A C -0.0857(6) -0.0432(9) 0.8170(11) 0.056(3) Uani 0.50 1 d PDU A 2
H16D H -0.1215 -0.0614 0.7772 0.084 Uiso 0.50 1 calc PR A 2
H16E H -0.0852 -0.0076 0.8674 0.084 Uiso 0.50 1 calc PR A 2
H16F H -0.0633 -0.0897 0.8463 0.084 Uiso 0.50 1 calc PR A 2
O7 O 0.45974(15) 0.2116(2) 0.1535(3) 0.0354(11) Uani 0.838(7) 1 d PDU B 3
C37 C 0.4662(3) 0.2893(3) 0.1968(4) 0.0421(14) Uani 0.838(7) 1 d PDU B 3
H37A H 0.5033 0.2976 0.2425 0.051 Uiso 0.838(7) 1 calc PR B 3
H37B H 0.4452 0.2929 0.2328 0.051 Uiso 0.838(7) 1 calc PR B 3
C38 C 0.4487(3) 0.3540(4) 0.1189(5) 0.0483(18) Uani 0.838(7) 1 d PDU B 3
H38A H 0.4532 0.4070 0.1486 0.072 Uiso 0.838(7) 1 calc PR B 3
H38B H 0.4118 0.3458 0.0743 0.072 Uiso 0.838(7) 1 calc PR B 3
H38C H 0.4698 0.3504 0.0838 0.072 Uiso 0.838(7) 1 calc PR B 3
O7A O 0.4394(9) 0.2415(9) 0.0980(19) 0.037(2) Uani 0.162(7) 1 d PDU B 4
C37A C 0.4440(19) 0.3244(11) 0.124(2) 0.042(3) Uani 0.162(7) 1 d PDU B 4
H37C H 0.4794 0.3406 0.1713 0.050 Uiso 0.162(7) 1 calc PR B 4
H37D H 0.4171 0.3435 0.1426 0.050 Uiso 0.162(7) 1 calc PR B 4
C38A C 0.4319(15) 0.344(2) 0.019(2) 0.050(4) Uani 0.162(7) 1 d PDU B 4
H38D H 0.4335 0.4016 0.0114 0.075 Uiso 0.162(7) 1 calc PR B 4
H38E H 0.3968 0.3241 -0.0238 0.075 Uiso 0.162(7) 1 calc PR B 4
H38F H 0.4576 0.3170 0.0032 0.075 Uiso 0.162(7) 1 calc PR B 4
O11 O 0.34888(19) 0.2930(2) -0.1734(3) 0.0377(12) Uani 0.877(7) 1 d PDU C 5
C59 C 0.3761(2) 0.2473(4) -0.2153(4) 0.0438(14) Uani 0.877(7) 1 d PDU C 5
H59A H 0.3806 0.2798 -0.2644 0.053 Uiso 0.877(7) 1 calc PR C 5
H59B H 0.3558 0.1988 -0.2468 0.053 Uiso 0.877(7) 1 calc PR C 5
C60 C 0.4296(3) 0.2233(5) -0.1360(5) 0.0498(17) Uani 0.877(7) 1 d PDU C 5
H60A H 0.4486 0.1920 -0.1638 0.075 Uiso 0.877(7) 1 calc PR C 5
H60B H 0.4250 0.1908 -0.0879 0.075 Uiso 0.877(7) 1 calc PR C 5
H60C H 0.4496 0.2716 -0.1055 0.075 Uiso 0.877(7) 1 calc PR C 5
O11A O 0.3744(8) 0.2793(18) -0.115(3) 0.042(2) Uani 0.123(7) 1 d PDU C 6
C59A C 0.4041(16) 0.233(3) -0.151(4) 0.045(3) Uani 0.123(7) 1 d PDU C 6
H59C H 0.3892 0.2365 -0.2217 0.054 Uiso 0.123(7) 1 calc PR C 6
H59D H 0.4060 0.1760 -0.1319 0.054 Uiso 0.123(7) 1 calc PR C 6
C60A C 0.4580(16) 0.274(3) -0.102(4) 0.050(4) Uani 0.123(7) 1 d PDU C 6
H60D H 0.4844 0.2385 -0.1059 0.075 Uiso 0.123(7) 1 calc PR C 6
H60E H 0.4669 0.2837 -0.0342 0.075 Uiso 0.123(7) 1 calc PR C 6
H60F H 0.4570 0.3246 -0.1338 0.075 Uiso 0.123(7) 1 calc PR C 6
Cl1 Cl 0.24190(8) 0.26117(10) 1.58256(11) 0.0556(4) Uani 1 1 d . . .
Cl2 Cl -0.04379(10) 0.38315(17) 0.56182(13) 0.0909(7) Uani 1 1 d . . .
Cl3 Cl 0.21451(6) 0.00080(10) -0.58012(9) 0.0526(4) Uani 1 1 d . . .
Cl4 Cl 0.34398(8) -0.01913(17) 0.42287(13) 0.0847(7) Uani 1 1 d . . .
Cl5 Cl 0.39434(8) 0.31695(16) 0.57197(11) 0.0812(7) Uani 1 1 d . . .
Cl6 Cl 0.08312(8) 0.15450(14) -0.45158(12) 0.0710(6) Uani 1 1 d . . .
O1 O 0.18286(17) 0.0644(2) 1.1656(3) 0.0499(11) Uani 1 1 d . . .
O2 O 0.11969(15) 0.3202(2) 1.1208(2) 0.0362(9) Uani 1 1 d . . .
O5 O 0.43008(14) 0.0052(2) -0.1508(2) 0.0361(8) Uani 1 1 d . . .
O6 O 0.27984(14) -0.0352(2) -0.1221(2) 0.0371(9) Uani 1 1 d . . .
O8 O 0.37338(14) 0.2152(2) 0.1189(3) 0.0348(8) Uani 1 1 d . B .
O9 O 0.34174(15) 0.4618(2) 0.1351(3) 0.0362(9) Uani 1 1 d . . .
O10 O 0.24447(14) 0.2400(2) 0.1182(2) 0.0305(8) Uani 1 1 d . . .
O12 O 0.32624(15) 0.1743(2) -0.1289(3) 0.0359(9) Uani 1 1 d . C .
N1 N 0.15618(15) 0.1947(2) 1.1663(3) 0.0287(9) Uani 1 1 d . . .
N2 N 0.34800(15) -0.0102(2) -0.1598(2) 0.0210(8) Uani 1 1 d . . .
N3 N 0.30023(15) 0.3479(3) 0.1492(3) 0.0243(9) Uani 1 1 d . . .
C1 C 0.2171(2) 0.2358(3) 1.4613(4) 0.0395(14) Uani 1 1 d . . .
C2 C 0.2497(2) 0.2216(4) 1.4223(4) 0.0436(14) Uani 1 1 d . . .
H2 H 0.2863 0.2205 1.4620 0.052 Uiso 1 1 calc R . .
C3 C 0.2304(2) 0.2086(3) 1.3240(4) 0.0337(12) Uani 1 1 d . . .
H3 H 0.2534 0.2014 1.2957 0.040 Uiso 1 1 calc R . .
C4 C 0.1768(2) 0.2065(3) 1.2686(4) 0.0320(12) Uani 1 1 d . . .
C5 C 0.1427(2) 0.2182(3) 1.3080(4) 0.0380(13) Uani 1 1 d . . .
H5 H 0.1061 0.2152 1.2691 0.046 Uiso 1 1 calc R . .
C6 C 0.1626(3) 0.2341(4) 1.4044(4) 0.0449(15) Uani 1 1 d . . .
H6 H 0.1397 0.2440 1.4326 0.054 Uiso 1 1 calc R . .
C7 C 0.1618(2) 0.1231(3) 1.1231(4) 0.0354(13) Uani 1 1 d . . .
C8 C 0.1366(2) 0.1374(3) 1.0158(4) 0.0356(13) Uani 1 1 d . A .
H8 H 0.1624 0.1312 0.9892 0.043 Uiso 1 1 calc R . .
C9 C 0.0907(2) 0.0861(4) 0.9650(6) 0.059(2) Uani 1 1 d . A .
H9 H 0.0927 0.0298 0.9587 0.071 Uiso 1 1 calc R . .
C10 C 0.04619(17) 0.1268(3) 0.9289(5) 0.0538(19) Uani 1 1 d D . .
C11 C 0.0543(2) 0.2174(3) 0.9433(4) 0.0341(12) Uani 1 1 d . A .
H11 H 0.0377 0.2372 0.9840 0.041 Uiso 1 1 calc R . .
C12 C 0.11465(19) 0.2222(3) 1.0009(4) 0.0313(11) Uani 1 1 d . . .
H12 H 0.1298 0.2559 0.9664 0.038 Uiso 1 1 calc R A .
C13 C 0.13013(18) 0.2545(3) 1.1012(3) 0.0271(11) Uani 1 1 d . A .
C17 C 0.0315(2) 0.2611(3) 0.8492(4) 0.0325(12) Uani 1 1 d . . .
C18 C 0.0446(3) 0.2407(4) 0.7760(5) 0.0541(18) Uani 1 1 d . A .
H18 H 0.0695 0.1996 0.7866 0.065 Uiso 1 1 calc R . .
C19 C 0.0220(3) 0.2790(5) 0.6881(5) 0.067(2) Uani 1 1 d . . .
H19 H 0.0310 0.2641 0.6384 0.081 Uiso 1 1 calc R A .
C20 C -0.0136(2) 0.3390(5) 0.6740(4) 0.0523(17) Uani 1 1 d . A .
C21 C -0.0261(2) 0.3631(4) 0.7446(4) 0.0400(13) Uani 1 1 d . . .
H21 H -0.0495 0.4065 0.7340 0.048 Uiso 1 1 calc R A .
C22 C -0.0043(2) 0.3239(3) 0.8324(4) 0.0354(12) Uani 1 1 d . A .
H22 H -0.0137 0.3396 0.8813 0.043 Uiso 1 1 calc R . .
C23 C 0.2553(2) -0.0022(3) -0.4563(3) 0.0330(12) Uani 1 1 d . . .
C24 C 0.2935(2) -0.0582(3) -0.4201(3) 0.0337(12) Uani 1 1 d . . .
H24 H 0.2985 -0.0955 -0.4614 0.040 Uiso 1 1 calc R . .
C25 C 0.3253(2) -0.0604(3) -0.3215(4) 0.0286(11) Uani 1 1 d . . .
H25 H 0.3527 -0.0986 -0.2950 0.034 Uiso 1 1 calc R . .
C26 C 0.31679(18) -0.0066(3) -0.2625(3) 0.0232(10) Uani 1 1 d . . .
C27 C 0.27660(19) 0.0492(3) -0.3007(3) 0.0273(11) Uani 1 1 d . . .
H27 H 0.2704 0.0852 -0.2596 0.033 Uiso 1 1 calc R . .
C28 C 0.2456(2) 0.0521(3) -0.3986(4) 0.0350(12) Uani 1 1 d . . .
H28 H 0.2184 0.0904 -0.4258 0.042 Uiso 1 1 calc R . .
C29 C 0.40163(18) -0.0038(3) -0.1131(3) 0.0256(10) Uani 1 1 d . . .
C30 C 0.41827(19) -0.0098(3) -0.0047(3) 0.0279(11) Uani 1 1 d . . .
H30 H 0.4435 -0.0547 0.0250 0.033 Uiso 1 1 calc R . .
C31 C 0.43952(18) 0.0674(3) 0.0452(3) 0.0273(11) Uani 1 1 d . . .
H31 H 0.4720 0.0899 0.0546 0.033 Uiso 1 1 calc R . .
C32 C 0.40708(18) 0.1009(3) 0.0751(3) 0.0260(10) Uani 1 1 d . B .
C33 C 0.35965(18) 0.0504(3) 0.0572(3) 0.0241(10) Uani 1 1 d . . .
H33 H 0.3276 0.0797 0.0120 0.029 Uiso 1 1 calc R . .
C34 C 0.36835(19) -0.0235(3) 0.0034(3) 0.0249(10) Uani 1 1 d . . .
H34 H 0.3696 -0.0748 0.0376 0.030 Uiso 1 1 calc R . .
C35 C 0.32524(19) -0.0248(3) -0.0982(3) 0.0234(10) Uani 1 1 d . . .
C36 C 0.40889(17) 0.1809(3) 0.1148(4) 0.0364(13) Uani 1 1 d D . .
C39 C 0.35473(18) 0.0309(3) 0.1471(3) 0.0250(10) Uani 1 1 d . . .
C40 C 0.3945(2) -0.0133(4) 0.2222(4) 0.0432(14) Uani 1 1 d . . .
H40 H 0.4236 -0.0324 0.2144 0.052 Uiso 1 1 calc R . .
C41 C 0.3912(2) -0.0285(5) 0.3055(4) 0.0541(18) Uani 1 1 d . . .
H41 H 0.4179 -0.0579 0.3556 0.065 Uiso 1 1 calc R . .
C42 C 0.3483(2) -0.0007(4) 0.3162(4) 0.0464(15) Uani 1 1 d . . .
C43 C 0.3093(2) 0.0413(3) 0.2450(4) 0.0319(12) Uani 1 1 d . . .
H43 H 0.2799 0.0593 0.2527 0.038 Uiso 1 1 calc R . .
C44 C 0.31338(19) 0.0572(3) 0.1609(3) 0.0245(10) Uani 1 1 d . . .
H44 H 0.2866 0.0872 0.1116 0.029 Uiso 1 1 calc R . .
C45 C 0.3679(2) 0.3273(4) 0.4466(4) 0.0466(15) Uani 1 1 d . . .
C46 C 0.3441(2) 0.3963(4) 0.4063(4) 0.0397(14) Uani 1 1 d . . .
H46 H 0.3426 0.4393 0.4451 0.048 Uiso 1 1 calc R . .
C47 C 0.3216(2) 0.4041(3) 0.3074(4) 0.0341(12) Uani 1 1 d . . .
H47 H 0.3041 0.4523 0.2778 0.041 Uiso 1 1 calc R . .
C48 C 0.32480(18) 0.3413(3) 0.2521(3) 0.0273(11) Uani 1 1 d . . .
C49 C 0.3498(2) 0.2694(3) 0.2947(4) 0.0352(12) Uani 1 1 d . . .
H49 H 0.3520 0.2262 0.2569 0.042 Uiso 1 1 calc R . .
C50 C 0.3711(2) 0.2635(4) 0.3936(4) 0.0491(15) Uani 1 1 d . . .
H50 H 0.3880 0.2154 0.4248 0.059 Uiso 1 1 calc R . .
C51 C 0.31014(18) 0.4093(3) 0.0988(3) 0.0232(10) Uani 1 1 d . . .
C52 C 0.27578(18) 0.3964(3) -0.0074(3) 0.0234(10) Uani 1 1 d . . .
H52 H 0.2533 0.4440 -0.0379 0.028 Uiso 1 1 calc R . .
C53 C 0.3069(2) 0.3717(3) -0.0589(4) 0.0306(11) Uani 1 1 d . . .
H53 H 0.3303 0.4061 -0.0696 0.037 Uiso 1 1 calc R . .
C54 C 0.29790(19) 0.2954(3) -0.0879(3) 0.0259(10) Uani 1 1 d . C .
C55 C 0.25594(19) 0.2559(3) -0.0699(3) 0.0254(10) Uani 1 1 d . . .
H55 H 0.2706 0.2077 -0.0283 0.030 Uiso 1 1 calc R . .
C56 C 0.24311(19) 0.3215(3) -0.0129(3) 0.0233(10) Uani 1 1 d . . .
H56 H 0.2050 0.3344 -0.0444 0.028 Uiso 1 1 calc R . .
C57 C 0.26060(19) 0.2960(3) 0.0899(3) 0.0245(10) Uani 1 1 d . . .
C58 C 0.3254(2) 0.2461(3) -0.1289(4) 0.0323(12) Uani 1 1 d D . .
C61 C 0.20998(19) 0.2310(3) -0.1631(3) 0.0256(10) Uani 1 1 d . . .
C62 C 0.1861(2) 0.2855(4) -0.2360(4) 0.0383(13) Uani 1 1 d . . .
H62 H 0.1963 0.3402 -0.2251 0.046 Uiso 1 1 calc R . .
C63 C 0.1475(3) 0.2627(4) -0.3251(4) 0.0498(16) Uani 1 1 d . . .
H63 H 0.1318 0.3007 -0.3754 0.060 Uiso 1 1 calc R . .
C64 C 0.1325(2) 0.1833(4) -0.3385(4) 0.0437(15) Uani 1 1 d . . .
C65 C 0.1529(2) 0.1287(4) -0.2672(4) 0.0412(14) Uani 1 1 d . . .
H65 H 0.1402 0.0752 -0.2766 0.049 Uiso 1 1 calc R . .
C66 C 0.1931(2) 0.1527(3) -0.1793(4) 0.0333(12) Uani 1 1 d . . .
H66 H 0.2090 0.1141 -0.1298 0.040 Uiso 1 1 calc R . .
C1S C 0.4698(11) 0.0870(12) 0.6506(15) 0.114(4) Uani 0.50 1 d PDU D -1
H1SA H 0.4779 0.1106 0.7133 0.171 Uiso 0.50 1 calc PR D -1
H1SB H 0.4850 0.0333 0.6595 0.171 Uiso 0.50 1 calc PR D -1
H1SC H 0.4318 0.0834 0.6126 0.171 Uiso 0.50 1 calc PR D -1
C2S C 0.4926(10) 0.1401(10) 0.5978(14) 0.114(4) Uani 0.50 1 d PDU D -1
H2SA H 0.5305 0.1479 0.6376 0.137 Uiso 0.50 1 calc PR D -1
H2SB H 0.4754 0.1932 0.5833 0.137 Uiso 0.50 1 calc PR D -1
C3S C 0.4823(8) 0.0955(10) 0.5045(12) 0.114(4) Uani 0.50 1 d PDU D -1
H3SA H 0.4864 0.0370 0.5158 0.136 Uiso 0.50 1 calc PR D -1
H3SB H 0.4464 0.1064 0.4544 0.136 Uiso 0.50 1 calc PR D -1
C4S C 0.5228(7) 0.1273(12) 0.4733(11) 0.113(4) Uani 0.50 1 d PDU D -1
H4SA H 0.5274 0.1859 0.4841 0.136 Uiso 0.50 1 calc PR D -1
H4SB H 0.5569 0.1009 0.5103 0.136 Uiso 0.50 1 calc PR D -1
C5S C 0.5018(8) 0.1082(14) 0.3661(10) 0.113(4) Uani 0.50 1 d PDU D -1
H5SA H 0.4757 0.1488 0.3270 0.136 Uiso 0.50 1 calc PR D -1
H5SB H 0.4850 0.0548 0.3517 0.136 Uiso 0.50 1 calc PR D -1
C6S C 0.5492(8) 0.1097(13) 0.3443(14) 0.113(4) Uani 0.50 1 d PDU D -1
H6SA H 0.5384 0.0929 0.2778 0.170 Uiso 0.50 1 calc PR D -1
H6SB H 0.5761 0.0730 0.3878 0.170 Uiso 0.50 1 calc PR D -1
H6SC H 0.5635 0.1642 0.3533 0.170 Uiso 0.50 1 calc PR D -1

loop_
_atom_site_aniso_label
_atom_site_aniso_U_11
_atom_site_aniso_U_22
_atom_site_aniso_U_33
_atom_site_aniso_U_23
_atom_site_aniso_U_13
_atom_site_aniso_U_12
O3 0.016(3) 0.034(3) 0.052(6) -0.014(5) -0.001(4) 0.006(3)
O4 0.021(2) 0.033(3) 0.055(3) -0.015(3) 0.011(2) -0.003(2)
C14 0.017(3) 0.032(3) 0.048(4) -0.013(3) 0.009(3) 0.000(2)
C15 0.026(3) 0.035(4) 0.052(4) -0.014(3) 0.013(3) -0.006(3)
C16 0.038(4) 0.048(5) 0.054(5) -0.014(5) 0.011(4) -0.012(4)
O3A 0.016(3) 0.034(3) 0.050(5) -0.019(4) 0.004(4) -0.002(3)
O4A 0.024(3) 0.038(3) 0.061(3) -0.026(3) 0.010(3) -0.007(2)
C14A 0.020(3) 0.035(3) 0.051(4) -0.021(3) 0.006(3) -0.001(3)
C15A 0.029(3) 0.043(4) 0.062(4) -0.025(4) 0.009(3) -0.010(3)
C16A 0.036(4) 0.049(5) 0.063(5) -0.009(5) 0.004(4) -0.011(4)
O7 0.025(2) 0.028(2) 0.052(3) -0.0110(19) 0.0157(19) -0.0047(17)
C37 0.032(3) 0.029(3) 0.058(3) -0.010(2) 0.014(2) -0.007(2)
C38 0.036(3) 0.034(3) 0.065(4) -0.004(3) 0.013(3) -0.004(3)
O7A 0.027(4) 0.029(3) 0.054(4) -0.010(3) 0.018(3) -0.006(3)
C37A 0.031(4) 0.030(4) 0.059(4) -0.009(4) 0.016(4) -0.006(4)
C38A 0.041(6) 0.037(6) 0.063(5) -0.005(5) 0.015(6) -0.005(6)
O11 0.041(3) 0.045(2) 0.043(3) 0.0015(18) 0.032(2) 0.0022(19)
C59 0.044(3) 0.051(3) 0.047(3) -0.001(2) 0.030(3) -0.001(2)
C60 0.041(3) 0.051(3) 0.063(4) -0.008(3) 0.028(3) 0.004(3)
O11A 0.042(4) 0.047(4) 0.047(4) 0.000(4) 0.031(4) -0.001(3)
C59A 0.043(4) 0.050(4) 0.052(4) -0.003(4) 0.030(4) 0.001(4)
C60A 0.042(5) 0.053(6) 0.061(6) -0.005(6) 0.029(6) 0.001(6)
Cl1 0.0777(12) 0.0508(9) 0.0428(8) 0.0127(7) 0.0308(8) 0.0162(8)
Cl2 0.0899(16) 0.128(2) 0.0382(9) 0.0091(11) 0.0133(10) 0.0049(14)
Cl3 0.0576(9) 0.0601(10) 0.0246(6) 0.0035(6) 0.0042(6) -0.0048(8)
Cl4 0.0756(13) 0.154(2) 0.0465(9) 0.0362(12) 0.0468(9) 0.0309(13)
Cl5 0.0751(13) 0.1302(18) 0.0238(7) 0.0053(9) 0.0087(8) 0.0123(13)
Cl6 0.0609(11) 0.1011(15) 0.0383(8) -0.0333(9) 0.0107(8) -0.0172(10)
O1 0.044(2) 0.029(2) 0.073(3) 0.007(2) 0.022(2) 0.0135(19)
O2 0.042(2) 0.0194(18) 0.0330(19) -0.0020(15) 0.0045(17) -0.0010(16)
O5 0.0287(19) 0.054(2) 0.0310(18) -0.0080(17) 0.0187(16) -0.0014(17)
O6 0.024(2) 0.057(2) 0.0303(19) -0.0109(17) 0.0125(16) -0.0188(17)
O8 0.031(2) 0.036(2) 0.045(2) -0.0103(17) 0.0240(17) -0.0029(17)
O9 0.040(2) 0.032(2) 0.040(2) -0.0096(16) 0.0211(18) -0.0127(18)
O10 0.033(2) 0.036(2) 0.0289(18) -0.0029(15) 0.0191(16) -0.0056(15)
O12 0.049(2) 0.026(2) 0.043(2) -0.0104(16) 0.0292(19) -0.0012(17)
N1 0.018(2) 0.021(2) 0.049(3) 0.0062(18) 0.0166(19) 0.0016(16)
N2 0.027(2) 0.0176(18) 0.0192(18) -0.0007(15) 0.0110(16) -0.0018(16)
N3 0.018(2) 0.033(2) 0.0230(19) 0.0000(17) 0.0098(17) 0.0051(17)
C1 0.048(4) 0.035(3) 0.041(3) 0.021(2) 0.025(3) 0.017(3)
C2 0.038(3) 0.045(3) 0.045(3) 0.004(3) 0.016(3) 0.009(3)
C3 0.026(3) 0.033(3) 0.046(3) 0.001(2) 0.018(2) 0.004(2)
C4 0.038(3) 0.018(2) 0.041(3) 0.009(2) 0.019(2) 0.004(2)
C5 0.031(3) 0.039(3) 0.050(3) 0.016(3) 0.023(3) 0.006(2)
C6 0.054(4) 0.045(4) 0.052(4) 0.022(3) 0.038(3) 0.018(3)
C7 0.022(3) 0.024(3) 0.061(4) -0.004(2) 0.020(3) 0.003(2)
C8 0.020(3) 0.033(3) 0.051(3) -0.014(2) 0.014(2) 0.000(2)
C9 0.019(3) 0.035(3) 0.110(6) -0.019(3) 0.018(3) 0.002(2)
C10 0.021(3) 0.026(3) 0.098(5) -0.027(3) 0.012(3) -0.002(2)
C11 0.023(3) 0.027(3) 0.052(3) -0.013(2) 0.016(2) -0.003(2)
C12 0.021(3) 0.034(3) 0.038(3) 0.001(2) 0.013(2) -0.005(2)
C13 0.020(3) 0.023(3) 0.034(3) -0.002(2) 0.009(2) -0.004(2)
C17 0.022(3) 0.032(3) 0.037(3) -0.014(2) 0.008(2) -0.003(2)
C18 0.038(3) 0.069(5) 0.047(4) -0.030(3) 0.012(3) 0.009(3)
C19 0.048(4) 0.113(7) 0.038(4) -0.032(4) 0.017(3) 0.006(4)
C20 0.033(3) 0.076(5) 0.032(3) -0.005(3) 0.001(3) -0.005(3)
C21 0.026(3) 0.049(3) 0.042(3) 0.002(3) 0.012(2) 0.004(3)
C22 0.021(3) 0.041(3) 0.040(3) -0.011(2) 0.010(2) -0.004(2)
C23 0.035(3) 0.033(3) 0.024(2) 0.002(2) 0.007(2) -0.008(2)
C24 0.052(4) 0.031(3) 0.023(3) -0.003(2) 0.021(3) -0.009(3)
C25 0.029(3) 0.024(2) 0.032(3) 0.004(2) 0.014(2) -0.003(2)
C26 0.027(2) 0.023(2) 0.023(2) 0.0038(19) 0.015(2) 0.004(2)
C27 0.029(3) 0.022(2) 0.029(3) -0.003(2) 0.011(2) -0.004(2)
C28 0.030(3) 0.037(3) 0.035(3) 0.006(2) 0.011(2) -0.001(2)
C29 0.025(3) 0.022(2) 0.035(3) -0.004(2) 0.017(2) 0.000(2)
C30 0.025(2) 0.032(3) 0.023(2) 0.001(2) 0.007(2) 0.008(2)
C31 0.016(2) 0.038(3) 0.025(2) -0.002(2) 0.007(2) -0.003(2)
C32 0.022(3) 0.030(3) 0.026(2) -0.002(2) 0.010(2) -0.003(2)
C33 0.022(2) 0.028(2) 0.020(2) 0.0001(19) 0.0066(19) -0.001(2)
C34 0.029(3) 0.024(2) 0.023(2) 0.0016(19) 0.013(2) -0.001(2)
C35 0.028(3) 0.020(2) 0.024(2) -0.0013(18) 0.013(2) -0.0051(19)
C36 0.033(3) 0.045(3) 0.039(3) -0.008(2) 0.023(3) -0.006(3)
C39 0.017(2) 0.033(3) 0.021(2) -0.0050(19) 0.0054(19) -0.0017(19)
C40 0.029(3) 0.066(4) 0.040(3) 0.020(3) 0.020(3) 0.014(3)
C41 0.044(4) 0.091(5) 0.033(3) 0.026(3) 0.022(3) 0.029(3)
C42 0.041(3) 0.073(4) 0.037(3) 0.012(3) 0.027(3) 0.009(3)
C43 0.029(3) 0.040(3) 0.034(3) -0.007(2) 0.021(2) -0.001(2)
C44 0.025(3) 0.020(2) 0.028(2) -0.0006(19) 0.011(2) -0.003(2)
C45 0.034(3) 0.075(5) 0.025(3) 0.002(3) 0.008(2) 0.006(3)
C46 0.023(3) 0.061(4) 0.031(3) -0.010(3) 0.009(2) 0.005(3)
C47 0.026(3) 0.042(3) 0.029(3) -0.009(2) 0.008(2) 0.003(2)
C48 0.017(2) 0.041(3) 0.025(2) -0.002(2) 0.010(2) 0.001(2)
C49 0.029(3) 0.043(3) 0.029(3) 0.007(2) 0.009(2) 0.008(2)
C50 0.040(4) 0.058(4) 0.047(4) 0.011(3) 0.017(3) 0.014(3)
C51 0.021(2) 0.027(3) 0.026(2) -0.002(2) 0.015(2) 0.006(2)
C52 0.024(3) 0.021(2) 0.028(2) -0.0006(19) 0.014(2) 0.0003(19)
C53 0.036(3) 0.032(3) 0.030(3) 0.002(2) 0.021(2) 0.002(2)
C54 0.027(3) 0.031(3) 0.025(2) 0.001(2) 0.016(2) 0.002(2)
C55 0.025(3) 0.027(2) 0.027(2) 0.002(2) 0.014(2) 0.004(2)
C56 0.023(3) 0.023(2) 0.028(2) -0.0031(19) 0.015(2) -0.0003(19)
C57 0.026(3) 0.024(3) 0.029(2) -0.002(2) 0.017(2) 0.004(2)
C58 0.035(3) 0.034(3) 0.033(3) -0.009(2) 0.020(2) -0.003(2)
C61 0.028(3) 0.027(3) 0.024(2) -0.003(2) 0.014(2) 0.001(2)
C62 0.040(3) 0.042(3) 0.028(3) -0.001(2) 0.012(2) -0.008(3)
C63 0.048(4) 0.070(4) 0.025(3) 0.008(3) 0.009(3) -0.002(3)
C64 0.040(3) 0.058(4) 0.031(3) -0.021(3) 0.015(3) -0.002(3)
C65 0.033(3) 0.034(3) 0.058(4) -0.022(3) 0.021(3) -0.005(2)
C66 0.033(3) 0.031(3) 0.042(3) -0.008(2) 0.022(2) 0.004(2)
C1S 0.147(8) 0.063(6) 0.101(6) 0.007(4) 0.026(6) -0.020(5)
C2S 0.147(8) 0.063(6) 0.100(6) 0.007(4) 0.027(6) -0.020(5)
C3S 0.147(8) 0.063(6) 0.100(6) 0.008(4) 0.027(6) -0.020(5)
C4S 0.147(8) 0.063(6) 0.100(6) 0.008(4) 0.027(6) -0.021(5)
C5S 0.147(8) 0.063(6) 0.100(6) 0.008(4) 0.027(6) -0.021(5)
C6S 0.147(8) 0.063(6) 0.100(6) 0.008(4) 0.027(6) -0.021(5)

loop_
_atom_type_symbol
_atom_type_description
_atom_type_scat_dispersion_real
_atom_type_scat_dispersion_imag
_atom_type_scat_source
C C 0.0033 0.0016 'International Tables Vol C Tables 4.2.6.8 and 6.1.1.4'
H H 0.0000 0.0000 'International Tables Vol C Tables 4.2.6.8 and 6.1.1.4'
N N 0.0061 0.0033 'International Tables Vol C Tables 4.2.6.8 and 6.1.1.4'
O O 0.0106 0.0060 'International Tables Vol C Tables 4.2.6.8 and 6.1.1.4'
Cl Cl 0.1484 0.1585 'International Tables Vol C Tables 4.2.6.8 and 6.1.1.4'

loop_
_geom_angle_atom_site_label_1
_geom_angle_atom_site_label_2
_geom_angle_atom_site_label_3
_geom_angle
C14 O4 C15 115.1(7)
O3 C14 O4 124.3(12)
O3 C14 C10 122.5(12)
O4 C14 C10 112.3(5)
O4 C15 C16 112.6(9)
C14A O4A C15A 115.2(7)
O3A C14A O4A 121.2(10)
O3A C14A C10 121.9(9)
O4A C14A C10 113.6(5)
O4A C15A C16A 110.0(9)
C36 O7 C37 115.1(4)
O7 C37 C38 109.6(5)
C37A O7A C36 128(2)
O7A C37A C38A 87(2)
C58 O11 C59 113.9(4)
O11 C59 C60 108.8(5)
C59A O11A C58 116(2)
O11A C59A C60A 102(3)
C13 N1 C7 113.5(4)
C13 N1 C4 122.2(4)
C7 N1 C4 124.2(4)
C29 N2 C35 113.5(4)
C29 N2 C26 125.1(4)
C35 N2 C26 121.3(4)
C51 N3 C57 113.0(4)
C51 N3 C48 124.3(4)
C57 N3 C48 122.5(4)
C2 C1 C6 120.6(5)
C2 C1 Cl1 120.1(5)
C6 C1 Cl1 119.2(4)
C1 C2 C3 120.6(6)
C4 C3 C2 118.5(5)
C5 C4 C3 121.7(5)
C5 C4 N1 119.1(5)
C3 C4 N1 119.1(5)
C6 C5 C4 118.9(5)
C5 C6 C1 119.7(5)
O1 C7 N1 124.7(6)
O1 C7 C8 128.3(5)
N1 C7 C8 107.0(4)
C9 C8 C7 112.0(5)
C9 C8 C12 104.5(4)
C7 C8 C12 106.0(4)
C10 C9 C8 112.9(5)
C9 C10 C11 112.9(4)
C9 C10 C14A 132.8(5)
C11 C10 C14A 112.3(5)
C9 C10 C14 126.1(6)
C11 C10 C14 117.1(5)
C14A C10 C14 31.9(5)
C17 C11 C10 111.4(5)
C17 C11 C12 115.1(4)
C10 C11 C12 101.0(4)
C13 C12 C8 105.1(4)
C13 C12 C11 110.6(4)
C8 C12 C11 108.5(4)
O2 C13 N1 125.6(5)
O2 C13 C12 126.0(5)
N1 C13 C12 108.3(4)
C18 C17 C22 117.9(5)
C18 C17 C11 121.6(5)
C22 C17 C11 120.4(5)
C19 C18 C17 121.5(6)
C20 C19 C18 118.7(6)
C21 C20 C19 122.0(6)
C21 C20 Cl2 119.8(5)
C19 C20 Cl2 118.2(5)
C20 C21 C22 119.5(6)
C21 C22 C17 120.3(5)
C24 C23 C28 122.5(5)
C24 C23 Cl3 119.7(4)
C28 C23 Cl3 117.7(4)
C23 C24 C25 119.1(5)
C26 C25 C24 119.6(5)
C25 C26 C27 120.5(4)
C25 C26 N2 120.2(4)
C27 C26 N2 119.2(4)
C28 C27 C26 119.8(5)
C27 C28 C23 118.4(5)
O5 C29 N2 125.9(4)
O5 C29 C30 126.5(4)
N2 C29 C30 107.6(4)
C31 C30 C34 105.7(4)
C31 C30 C29 111.9(4)
C34 C30 C29 105.1(4)
C32 C31 C30 111.1(4)
C31 C32 C36 129.2(4)
C31 C32 C33 114.1(4)
C36 C32 C33 116.5(4)
C39 C33 C32 113.4(4)
C39 C33 C34 115.4(4)
C32 C33 C34 101.2(4)
C30 C34 C35 106.0(4)
C30 C34 C33 107.8(4)
C35 C34 C33 108.6(4)
O6 C35 N2 125.8(4)
O6 C35 C34 126.5(4)
N2 C35 C34 107.7(4)
O8 C36 O7 123.2(5)
O8 C36 O7A 105.8(10)
O7 C36 O7A 38.8(10)
O8 C36 C32 126.2(4)
O7 C36 C32 110.5(4)
O7A C36 C32 118.4(9)
C44 C39 C40 117.9(4)
C44 C39 C33 121.6(4)
C40 C39 C33 120.4(4)
C41 C40 C39 120.7(5)
C40 C41 C42 119.3(5)
C43 C42 C41 121.4(5)
C43 C42 Cl4 118.8(4)
C41 C42 Cl4 119.7(5)
C42 C43 C44 118.7(5)
C39 C44 C43 122.0(5)
C46 C45 C50 122.7(5)
C46 C45 Cl5 118.7(5)
C50 C45 Cl5 118.6(5)
C45 C46 C47 119.2(5)
C46 C47 C48 119.6(5)
C47 C48 C49 120.9(5)
C47 C48 N3 119.9(5)
C49 C48 N3 119.1(4)
C50 C49 C48 117.8(5)
C45 C50 C49 119.8(6)
O9 C51 N3 124.7(4)
O9 C51 C52 127.0(4)
N3 C51 C52 108.3(4)
C53 C52 C51 111.8(4)
C53 C52 C56 103.8(4)
C51 C52 C56 105.0(4)
C54 C53 C52 111.8(5)
C53 C54 C58 128.3(5)
C53 C54 C55 113.9(4)
C58 C54 C55 117.7(4)
C54 C55 C61 111.5(4)
C54 C55 C56 102.1(4)
C61 C55 C56 114.5(4)
C57 C56 C52 105.2(4)
C57 C56 C55 110.9(4)
C52 C56 C55 108.2(4)
O10 C57 N3 124.6(4)
O10 C57 C56 127.1(4)
N3 C57 C56 108.3(4)
O12 C58 O11 123.0(5)
O12 C58 O11A 111.6(14)
O11 C58 O11A 37.2(15)
O12 C58 C54 125.1(4)
O11 C58 C54 111.8(4)
O11A C58 C54 113.4(12)
C62 C61 C66 118.1(5)
C62 C61 C55 120.5(5)
C66 C61 C55 121.3(5)
C61 C62 C63 121.7(6)
C64 C63 C62 118.1(6)
C65 C64 C63 122.1(5)
C65 C64 Cl6 119.9(5)
C63 C64 Cl6 118.0(5)
C64 C65 C66 118.6(5)
C61 C66 C65 121.3(5)
C1S C2S C3S 106.1(9)
C4S C3S C2S 106.1(9)
C5S C4S C3S 106.6(9)
C4S C5S C6S 106.2(9)

loop_
_geom_bond_atom_site_label_1
_geom_bond_atom_site_label_2
_geom_bond_distance
O3 C14 1.193(5)
O4 C14 1.412(5)
O4 C15 1.431(5)
C14 C10 1.533(5)
C15 C16 1.536(5)
O3A C14A 1.192(5)
O4A C14A 1.410(5)
O4A C15A 1.433(5)
C14A C10 1.532(5)
C15A C16A 1.534(5)
O7 C36 1.400(4)
O7 C37 1.434(4)
C37 C38 1.532(5)
O7A C37A 1.430(5)
O7A C36 1.434(5)
C37A C38A 1.540(5)
O11 C58 1.399(4)
O11 C59 1.438(4)
C59 C60 1.531(5)
O11A C59A 1.431(5)
O11A C58 1.433(5)
C59A C60A 1.541(5)
Cl1 C1 1.747(6)
Cl2 C20 1.732(6)
Cl3 C23 1.754(5)
Cl4 C42 1.748(5)
Cl5 C45 1.760(6)
Cl6 C64 1.763(6)
O1 C7 1.186(7)
O2 C13 1.211(6)
O5 C29 1.206(6)
O6 C35 1.194(6)
O8 C36 1.192(6)
O9 C51 1.204(6)
O10 C57 1.208(6)
O12 C58 1.199(6)
N1 C13 1.381(6)
N1 C7 1.414(7)
N1 C4 1.444(7)
N2 C29 1.379(6)
N2 C35 1.400(6)
N2 C26 1.444(6)
N3 C51 1.394(6)
N3 C57 1.398(6)
N3 C48 1.438(6)
C1 C2 1.343(8)
C1 C6 1.408(9)
C2 C3 1.393(8)
C3 C4 1.384(8)
C4 C5 1.378(8)
C5 C6 1.375(9)
C7 C8 1.515(8)
C8 C9 1.469(8)
C8 C12 1.522(8)
C9 C10 1.327(8)
C10 C11 1.530(7)
C11 C17 1.501(8)
C11 C12 1.554(7)
C12 C13 1.519(7)
C17 C18 1.391(8)
C17 C22 1.407(8)
C18 C19 1.382(10)
C19 C20 1.373(10)
C20 C21 1.360(9)
C21 C22 1.387(8)
C23 C24 1.354(8)
C23 C28 1.388(8)
C24 C25 1.394(7)
C25 C26 1.380(7)
C26 C27 1.390(7)
C27 C28 1.381(7)
C29 C30 1.539(6)
C30 C31 1.487(7)
C30 C34 1.506(7)
C31 C32 1.332(7)
C32 C36 1.462(7)
C32 C33 1.514(7)
C33 C39 1.503(7)
C33 C34 1.571(7)
C34 C35 1.512(6)
C39 C44 1.365(7)
C39 C40 1.421(7)
C40 C41 1.365(8)
C41 C42 1.387(8)
C42 C43 1.366(8)
C43 C44 1.391(7)
C45 C46 1.343(9)
C45 C50 1.375(9)
C46 C47 1.385(7)
C47 C48 1.386(7)
C48 C49 1.402(7)
C49 C50 1.385(8)
C51 C52 1.515(7)
C52 C53 1.498(7)
C52 C56 1.539(7)
C53 C54 1.337(7)
C54 C58 1.466(7)
C54 C55 1.501(7)
C55 C61 1.519(7)
C55 C56 1.552(6)
C56 C57 1.510(6)
C61 C62 1.376(7)
C61 C66 1.377(7)
C62 C63 1.388(8)
C63 C64 1.380(10)
C64 C65 1.350(9)
C65 C66 1.397(8)
C1S C2S 1.537(5)
C2S C3S 1.540(5)
C3S C4S 1.537(5)
C4S C5S 1.534(5)
C5S C6S 1.541(5)
